data_4314780
loop_
_publ_author_name
'Lai-Ping Zhang'
'Jian-Fang Ma'
'Jin Yang'
'Yuan-Yuan Pang'
'Ji-Cheng Ma'

_publ_contact_author_address
;
Department of Chemistry
Northeast Normal University
Changchun 130024
P.R.China
;
_publ_contact_author_email jianfangma@yahoo.com.cn
_publ_contact_author_fax +86-431-85098620
_publ_contact_author_name 'Jian-Fang Ma'
_publ_contact_author_phone +86-431-85098620
_publ_section_title
;
 Series of 2D and 3D Coordination Polymers Based on
 1,2,3,4-Benzenetetracarboxylate and N-Donor Ligands: Synthesis,
 Topological Structures, and Photoluminescent Properties
;
_journal_name_full 'Inorganic Chemistry'
_journal_page_first 1535
_journal_page_last 1550
_journal_paper_doi 10.1021/ic9019553
_journal_volume 49
_journal_year 2010
_chemical_formula_moiety 'C20 H12 O22 Zn5, 2(H2 O)'
_chemical_formula_sum 'C10 H8 O12 Zn2.5'
_chemical_formula_weight 483.59
_chemical_name_systematic
;
 ?
;
_space_group_IT_number 14
_symmetry_cell_setting monoclinic
_symmetry_space_group_name_Hall '-P 2ybc'
_symmetry_space_group_name_H-M 'P 1 21/c 1'
_atom_sites_solution_hydrogens geom
_atom_sites_solution_primary direct
_atom_sites_solution_secondary difmap
_audit_creation_method SHELXL-97
_cell_angle_alpha 90.00
_cell_angle_beta 106.874(3)
_cell_angle_gamma 90.00
_cell_formula_units_Z 4
_cell_length_a 7.2270(18)
_cell_length_b 15.907(3)
_cell_length_c 11.981(3)
_cell_measurement_reflns_used 3180
_cell_measurement_temperature 293(2)
_cell_measurement_theta_max 29.3
_cell_measurement_theta_min 4.4
_cell_volume 1318.0(5)
_computing_cell_refinement CrysAlis
_computing_data_collection 'CrysAlis (Oxford Diffraction, 2006)'
_computing_data_reduction CrysAlis
_computing_structure_refinement 'SHELXL-97 (Sheldrick, 1997)'
_computing_structure_solution 'SHELXS-97 (Sheldrick, 1997)'
_diffrn_ambient_temperature 293(2)
_diffrn_detector_area_resol_mean 10.0
_diffrn_measured_fraction_theta_full 0.992
_diffrn_measured_fraction_theta_max 0.884
_diffrn_measurement_device_type 'Oxford Diffraction Gemini R Ultra'
_diffrn_measurement_method '\w scan'
_diffrn_radiation_monochromator graphite
_diffrn_radiation_source 'fine-focus sealed tube'
_diffrn_radiation_type MoK\a
_diffrn_radiation_wavelength 0.71069
_diffrn_reflns_av_R_equivalents 0.0403
_diffrn_reflns_av_sigmaI/netI 0.0576
_diffrn_reflns_limit_h_max 9
_diffrn_reflns_limit_h_min -9
_diffrn_reflns_limit_k_max 21
_diffrn_reflns_limit_k_min -17
_diffrn_reflns_limit_l_max 16
_diffrn_reflns_limit_l_min -10
_diffrn_reflns_number 8794
_diffrn_reflns_theta_full 25.00
_diffrn_reflns_theta_max 29.29
_diffrn_reflns_theta_min 4.38
_exptl_absorpt_coefficient_mu 4.601
_exptl_absorpt_correction_T_max 0.401
_exptl_absorpt_correction_T_min 0.334
_exptl_absorpt_correction_type multi-scan
_exptl_absorpt_process_details
;
 CrysAlis (Oxford Diffraction, 2006)
;
_exptl_crystal_colour colorless
_exptl_crystal_density_diffrn 2.437
_exptl_crystal_density_method 'not measured'
_exptl_crystal_description block
_exptl_crystal_F_000 956
_exptl_crystal_size_max 0.245
_exptl_crystal_size_mid 0.231
_exptl_crystal_size_min 0.203
_refine_diff_density_max 0.679
_refine_diff_density_min -0.539
_refine_diff_density_rms 0.116
_refine_ls_extinction_method none
_refine_ls_goodness_of_fit_ref 0.915
_refine_ls_hydrogen_treatment mixed
_refine_ls_matrix_type full
_refine_ls_number_parameters 241
_refine_ls_number_reflns 3180
_refine_ls_number_restraints 9
_refine_ls_restrained_S_all 0.915
_refine_ls_R_factor_all 0.0516
_refine_ls_R_factor_gt 0.0303
_refine_ls_shift/su_max 0.002
_refine_ls_shift/su_mean 0.000
_refine_ls_structure_factor_coef Fsqd
_refine_ls_weighting_details 'calc w=1/[\s^2^(Fo^2^)+(0.0312P)^2^+0.0000P] where P=(Fo^2^+2Fc^2^)/3'
_refine_ls_weighting_scheme calc
_refine_ls_wR_factor_gt 0.0605
_refine_ls_wR_factor_ref 0.0646
_reflns_number_gt 2300
_reflns_number_total 3180
_reflns_threshold_expression >2\s(I)
_cod_data_source_file ic9019553_si_002_3.cif
_cod_data_source_block Compound-3
_cod_original_sg_symbol_Hall '-P 2ybc '
_cod_original_sg_symbol_H-M 'P 21/c'
_cod_original_formula_sum 'C10 H8 O12 Zn2.50'
_cod_database_code 4314780

loop_
_symmetry_equiv_pos_as_xyz
'x, y, z'
'-x, y+1/2, -z+1/2'
'-x, -y, -z'
'x, -y-1/2, z-1/2'

loop_
_atom_site_label
_atom_site_type_symbol
_atom_site_fract_x
_atom_site_fract_y
_atom_site_fract_z
_atom_site_U_iso_or_equiv
_atom_site_adp_type
_atom_site_occupancy
_atom_site_symmetry_multiplicity
_atom_site_calc_flag
_atom_site_refinement_flags
_atom_site_disorder_assembly
_atom_site_disorder_group
Zn1 Zn 0.0000 0.0000 0.0000 0.01396(12) Uani 1 2 d S . .
Zn2 Zn -0.28070(5) 0.18958(2) -0.02169(3) 0.01457(10) Uani 1 1 d . . .
Zn3 Zn 0.01649(5) -0.17366(2) 0.19184(3) 0.01529(10) Uani 1 1 d . . .
C1 C -0.3066(5) -0.06823(18) 0.4096(3) 0.0178(7) Uani 1 1 d . . .
H1 H -0.3415 -0.1225 0.4243 0.021 Uiso 1 1 calc R . .
C2 C -0.3024(4) -0.04636(17) 0.2992(2) 0.0107(6) Uani 1 1 d . . .
C3 C -0.2517(4) 0.03586(17) 0.2769(2) 0.0108(6) Uani 1 1 d . . .
C4 C -0.2095(4) 0.09558(17) 0.3670(3) 0.0113(6) Uani 1 1 d . . .
C5 C -0.2116(4) 0.07205(17) 0.4792(3) 0.0129(6) Uani 1 1 d . . .
C6 C -0.2593(5) -0.00984(19) 0.4985(3) 0.0187(7) Uani 1 1 d . . .
H6 H -0.2595 -0.0259 0.5731 0.022 Uiso 1 1 calc R . .
C7 C -0.3687(4) -0.10942(17) 0.2029(3) 0.0124(6) Uani 1 1 d . . .
C8 C -0.2394(4) 0.05783(17) 0.1584(3) 0.0133(6) Uani 1 1 d . . .
C9 C -0.1579(5) 0.18379(18) 0.3418(3) 0.0158(7) Uani 1 1 d . . .
C10 C -0.1539(4) 0.13118(18) 0.5811(3) 0.0151(6) Uani 1 1 d . . .
O1 O -0.2604(3) -0.17120(12) 0.19749(19) 0.0172(5) Uani 1 1 d . . .
O2 O -0.5371(3) -0.10159(12) 0.13778(18) 0.0171(5) Uani 1 1 d . . .
O3 O -0.1894(3) 0.00110(12) 0.10125(18) 0.0195(5) Uani 1 1 d . . .
O4 O -0.2789(4) 0.13258(13) 0.12615(19) 0.0231(5) Uani 1 1 d . . .
O5 O 0.0077(3) 0.19928(13) 0.3353(2) 0.0231(5) Uani 1 1 d . . .
O6 O -0.2870(3) 0.24023(12) 0.32742(18) 0.0201(5) Uani 1 1 d . . .
O7 O 0.0344(3) -0.13062(12) 0.03972(17) 0.0139(4) Uani 1 1 d . . .
O8 O -0.1035(3) 0.20504(12) 0.56846(18) 0.0191(5) Uani 1 1 d . . .
O9 O -0.1489(3) 0.10117(12) 0.68018(18) 0.0193(5) Uani 1 1 d . . .
O1W O -0.2250(4) -0.02421(14) -0.1568(2) 0.0231(5) Uani 1 1 d D . .
H1A H -0.208(6) -0.004(2) -0.219(2) 0.035 Uiso 1 1 d D . .
H1B H -0.320(4) 0.0113(19) -0.163(3) 0.035 Uiso 1 1 d D . .
O2W O -0.5167(3) 0.25901(14) -0.0069(2) 0.0250(5) Uani 1 1 d D . .
H2B H -0.550(5) 0.231(2) 0.047(2) 0.038 Uiso 1 1 d D . .
H2A H -0.600(5) 0.250(2) -0.0752(17) 0.038 Uiso 1 1 d D . .
O3W O -0.7030(5) 0.19631(17) 0.1441(3) 0.0537(9) Uani 1 1 d D . .
H3B H -0.620(7) 0.216(2) 0.209(3) 0.081 Uiso 1 1 d D . .
H3A H -0.721(7) 0.1413(14) 0.158(4) 0.081 Uiso 1 1 d D . .

loop_
_atom_site_aniso_label
_atom_site_aniso_U_11
_atom_site_aniso_U_22
_atom_site_aniso_U_33
_atom_site_aniso_U_23
_atom_site_aniso_U_13
_atom_site_aniso_U_12
Zn1 0.0192(3) 0.0124(2) 0.0114(3) 0.00103(19) 0.0063(2) 0.0025(2)
Zn2 0.0203(2) 0.01263(18) 0.01189(19) 0.00121(14) 0.00647(16) 0.00212(14)
Zn3 0.0190(2) 0.01470(18) 0.01291(19) -0.00213(14) 0.00576(15) -0.00013(15)
C1 0.0237(17) 0.0121(15) 0.0173(17) 0.0033(13) 0.0055(15) -0.0038(13)
C2 0.0117(14) 0.0108(13) 0.0083(15) -0.0016(11) 0.0009(13) 0.0014(11)
C3 0.0108(15) 0.0120(14) 0.0101(15) -0.0001(11) 0.0035(13) 0.0007(11)
C4 0.0096(14) 0.0113(14) 0.0119(15) 0.0008(12) 0.0016(12) 0.0020(11)
C5 0.0155(15) 0.0132(14) 0.0093(15) -0.0023(11) 0.0023(13) 0.0016(12)
C6 0.0282(18) 0.0178(16) 0.0114(16) 0.0010(13) 0.0075(14) -0.0021(14)
C7 0.0152(15) 0.0110(14) 0.0130(15) -0.0014(12) 0.0071(13) -0.0034(12)
C8 0.0142(15) 0.0135(15) 0.0123(15) -0.0011(12) 0.0042(13) -0.0035(12)
C9 0.0268(18) 0.0134(15) 0.0072(15) -0.0041(12) 0.0052(14) -0.0042(13)
C10 0.0125(15) 0.0185(16) 0.0126(16) -0.0011(13) 0.0008(13) 0.0029(12)
O1 0.0152(11) 0.0125(10) 0.0236(12) -0.0032(9) 0.0049(10) 0.0032(9)
O2 0.0157(11) 0.0144(10) 0.0186(12) -0.0026(9) 0.0009(10) 0.0013(9)
O3 0.0308(13) 0.0148(11) 0.0191(12) -0.0024(9) 0.0172(11) -0.0004(9)
O4 0.0422(15) 0.0147(11) 0.0144(11) 0.0033(9) 0.0116(11) 0.0056(10)
O5 0.0289(14) 0.0190(11) 0.0253(13) -0.0005(9) 0.0142(11) -0.0063(10)
O6 0.0314(13) 0.0130(10) 0.0134(11) -0.0030(9) 0.0026(10) 0.0045(10)
O7 0.0174(11) 0.0130(10) 0.0124(11) 0.0015(8) 0.0062(9) 0.0040(8)
O8 0.0268(13) 0.0117(11) 0.0155(12) -0.0017(9) 0.0010(10) -0.0010(9)
O9 0.0296(13) 0.0201(11) 0.0085(11) -0.0027(9) 0.0060(10) -0.0060(10)
O1W 0.0238(13) 0.0232(12) 0.0202(13) -0.0001(10) 0.0032(12) 0.0037(10)
O2W 0.0260(14) 0.0243(13) 0.0247(13) -0.0067(11) 0.0072(11) 0.0008(10)
O3W 0.077(3) 0.0303(15) 0.071(2) -0.0121(15) 0.048(2) -0.0040(15)

loop_
_atom_type_symbol
_atom_type_description
_atom_type_scat_dispersion_real
_atom_type_scat_dispersion_imag
_atom_type_scat_source
C C 0.0033 0.0016 'International Tables Vol C Tables 4.2.6.8 and 6.1.1.4'
H H 0.0000 0.0000 'International Tables Vol C Tables 4.2.6.8 and 6.1.1.4'
O O 0.0106 0.0060 'International Tables Vol C Tables 4.2.6.8 and 6.1.1.4'
Zn Zn 0.2839 1.4301 'International Tables Vol C Tables 4.2.6.8 and 6.1.1.4'

loop_
_geom_angle_atom_site_label_1
_geom_angle_atom_site_label_2
_geom_angle_atom_site_label_3
_geom_angle
_geom_angle_site_symmetry_1
_geom_angle_site_symmetry_3
_geom_angle_publ_flag
O3 Zn1 O3 180.00(9) 3 . ?
O3 Zn1 O7 93.91(7) 3 . ?
O3 Zn1 O7 86.09(7) . . ?
O3 Zn1 O7 86.09(7) 3 3 ?
O3 Zn1 O7 93.91(7) . 3 ?
O7 Zn1 O7 180.00(11) . 3 ?
O3 Zn1 O1W 93.02(9) 3 3 ?
O3 Zn1 O1W 86.98(9) . 3 ?
O7 Zn1 O1W 88.25(8) . 3 ?
O7 Zn1 O1W 91.75(8) 3 3 ?
O3 Zn1 O1W 86.98(9) 3 . ?
O3 Zn1 O1W 93.02(9) . . ?
O7 Zn1 O1W 91.75(8) . . ?
O7 Zn1 O1W 88.25(8) 3 . ?
O1W Zn1 O1W 180.00(10) 3 . ?
O4 Zn2 O7 95.89(9) . 3 ?
O4 Zn2 O2W 87.68(10) . . ?
O7 Zn2 O2W 174.74(9) 3 . ?
O4 Zn2 O6 175.19(8) . 4_565 ?
O7 Zn2 O6 87.48(8) 3 4_565 ?
O2W Zn2 O6 88.73(9) . 4_565 ?
O4 Zn2 O2 97.16(9) . 3_455 ?
O7 Zn2 O2 91.23(8) 3 3_455 ?
O2W Zn2 O2 92.15(9) . 3_455 ?
O6 Zn2 O2 86.16(8) 4_565 3_455 ?
O4 Zn2 O8 93.33(9) . 4_565 ?
O7 Zn2 O8 90.05(8) 3 4_565 ?
O2W Zn2 O8 85.88(9) . 4_565 ?
O6 Zn2 O8 83.23(8) 4_565 4_565 ?
O2 Zn2 O8 169.25(8) 3_455 4_565 ?
O9 Zn3 O7 111.89(8) 3_556 . ?
O9 Zn3 O1 103.21(9) 3_556 . ?
O7 Zn3 O1 110.67(9) . . ?
O9 Zn3 O5 135.57(9) 3_556 2_545 ?
O7 Zn3 O5 102.70(9) . 2_545 ?
O1 Zn3 O5 89.13(9) . 2_545 ?
O9 Zn3 O6 100.54(8) 3_556 2_545 ?
O7 Zn3 O6 80.79(7) . 2_545 ?
O1 Zn3 O6 146.89(8) . 2_545 ?
O5 Zn3 O6 57.79(8) 2_545 2_545 ?
O9 Zn3 C9 121.53(10) 3_556 2_545 ?
O7 Zn3 C9 91.45(9) . 2_545 ?
O1 Zn3 C9 117.74(9) . 2_545 ?
O5 Zn3 C9 28.61(10) 2_545 2_545 ?
O6 Zn3 C9 29.20(8) 2_545 2_545 ?
C2 C1 C6 120.1(3) . . ?
C2 C1 H1 119.9 . . ?
C6 C1 H1 119.9 . . ?
C1 C2 C3 119.9(3) . . ?
C1 C2 C7 118.6(3) . . ?
C3 C2 C7 121.3(3) . . ?
C4 C3 C2 119.6(3) . . ?
C4 C3 C8 121.0(2) . . ?
C2 C3 C8 119.4(2) . . ?
C5 C4 C3 119.8(3) . . ?
C5 C4 C9 121.0(3) . . ?
C3 C4 C9 119.2(3) . . ?
C6 C5 C4 119.0(3) . . ?
C6 C5 C10 118.5(3) . . ?
C4 C5 C10 122.4(3) . . ?
C1 C6 C5 121.5(3) . . ?
C1 C6 H6 119.2 . . ?
C5 C6 H6 119.2 . . ?
O2 C7 O1 123.4(3) . . ?
O2 C7 C2 116.8(3) . . ?
O1 C7 C2 119.5(3) . . ?
O3 C8 O4 126.3(3) . . ?
O3 C8 C3 117.4(3) . . ?
O4 C8 C3 116.3(2) . . ?
O5 C9 O6 122.2(3) . . ?
O5 C9 C4 119.7(3) . . ?
O6 C9 C4 118.1(3) . . ?
O5 C9 Zn3 51.84(14) . 2 ?
O6 C9 Zn3 70.39(16) . 2 ?
C4 C9 Zn3 171.3(2) . 2 ?
O8 C10 O9 122.4(3) . . ?
O8 C10 C5 120.7(3) . . ?
O9 C10 C5 116.8(3) . . ?
C7 O1 Zn3 130.36(18) . . ?
C7 O2 Zn2 130.33(18) . 3_455 ?
C8 O3 Zn1 132.20(19) . . ?
C8 O4 Zn2 130.4(2) . . ?
C9 O5 Zn3 99.56(19) . 2 ?
C9 O6 Zn2 115.13(19) . 4_566 ?
C9 O6 Zn3 80.41(18) . 2 ?
Zn2 O6 Zn3 88.02(7) 4_566 2 ?
Zn3 O7 Zn2 103.06(9) . 3 ?
Zn3 O7 Zn1 120.44(9) . . ?
Zn2 O7 Zn1 117.72(9) 3 . ?
C10 O8 Zn2 128.9(2) . 4_566 ?
C10 O9 Zn3 112.95(18) . 3_556 ?
Zn1 O1W H1A 116(3) . . ?
Zn1 O1W H1B 110(3) . . ?
H1A O1W H1B 89(3) . . ?
Zn2 O2W H2B 102(3) . . ?
Zn2 O2W H2A 101(3) . . ?
H2B O2W H2A 110(2) . . ?
H3B O3W H3A 106(2) . . ?

loop_
_geom_bond_atom_site_label_1
_geom_bond_atom_site_label_2
_geom_bond_distance
_geom_bond_site_symmetry_2
_geom_bond_publ_flag
Zn1 O3 2.076(2) 3 ?
Zn1 O3 2.076(2) . ?
Zn1 O7 2.1300(19) . ?
Zn1 O7 2.1300(19) 3 ?
Zn1 O1W 2.133(2) 3 ?
Zn1 O1W 2.133(2) . ?
Zn2 O4 1.987(2) . ?
Zn2 O7 2.078(2) 3 ?
Zn2 O2W 2.082(2) . ?
Zn2 O6 2.114(2) 4_565 ?
Zn2 O2 2.137(2) 3_455 ?
Zn2 O8 2.194(2) 4_565 ?
Zn3 O9 1.935(2) 3_556 ?
Zn3 O7 1.986(2) . ?
Zn3 O1 2.022(2) . ?
Zn3 O5 2.047(2) 2_545 ?
Zn3 O6 2.452(2) 2_545 ?
Zn3 C9 2.567(3) 2_545 ?
C1 C2 1.376(4) . ?
C1 C6 1.379(4) . ?
C1 H1 0.9300 . ?
C2 C3 1.405(4) . ?
C2 C7 1.499(4) . ?
C3 C4 1.404(4) . ?
C3 C8 1.489(4) . ?
C4 C5 1.399(4) . ?
C4 C9 1.505(4) . ?
C5 C6 1.384(4) . ?
C5 C10 1.502(4) . ?
C6 H6 0.9300 . ?
C7 O2 1.246(3) . ?
C7 O1 1.270(3) . ?
C8 O3 1.248(3) . ?
C8 O4 1.257(4) . ?
C9 O5 1.246(4) . ?
C9 O6 1.270(4) . ?
C9 Zn3 2.567(3) 2 ?
C10 O8 1.252(4) . ?
C10 O9 1.270(4) . ?
O2 Zn2 2.137(2) 3_455 ?
O5 Zn3 2.047(2) 2 ?
O6 Zn2 2.114(2) 4_566 ?
O6 Zn3 2.452(2) 2 ?
O7 Zn2 2.078(2) 3 ?
O8 Zn2 2.194(2) 4_566 ?
O9 Zn3 1.935(2) 3_556 ?
O1W H1A 0.859(18) . ?
O1W H1B 0.875(18) . ?
O2W H2B 0.878(17) . ?
O2W H2A 0.876(18) . ?
O3W H3B 0.89(4) . ?
O3W H3A 0.907(19) . ?

loop_
_geom_torsion_atom_site_label_1
_geom_torsion_atom_site_label_2
_geom_torsion_atom_site_label_3
_geom_torsion_atom_site_label_4
_geom_torsion
_geom_torsion_site_symmetry_1
_geom_torsion_site_symmetry_2
_geom_torsion_site_symmetry_3
_geom_torsion_site_symmetry_4
_geom_torsion_publ_flag
C6 C1 C2 C3 -0.7(5) . . . . ?
C6 C1 C2 C7 -175.5(3) . . . . ?
C1 C2 C3 C4 -1.3(4) . . . . ?
C7 C2 C3 C4 173.4(3) . . . . ?
C1 C2 C3 C8 177.4(3) . . . . ?
C7 C2 C3 C8 -7.9(4) . . . . ?
C2 C3 C4 C5 2.2(4) . . . . ?
C8 C3 C4 C5 -176.5(3) . . . . ?
C2 C3 C4 C9 -179.2(3) . . . . ?
C8 C3 C4 C9 2.1(4) . . . . ?
C3 C4 C5 C6 -1.3(4) . . . . ?
C9 C4 C5 C6 -179.8(3) . . . . ?
C3 C4 C5 C10 175.5(3) . . . . ?
C9 C4 C5 C10 -3.1(4) . . . . ?
C2 C1 C6 C5 1.7(5) . . . . ?
C4 C5 C6 C1 -0.7(5) . . . . ?
C10 C5 C6 C1 -177.6(3) . . . . ?
C1 C2 C7 O2 98.8(3) . . . . ?
C3 C2 C7 O2 -76.0(4) . . . . ?
C1 C2 C7 O1 -75.1(4) . . . . ?
C3 C2 C7 O1 110.2(3) . . . . ?
C4 C3 C8 O3 147.5(3) . . . . ?
C2 C3 C8 O3 -31.2(4) . . . . ?
C4 C3 C8 O4 -31.8(4) . . . . ?
C2 C3 C8 O4 149.5(3) . . . . ?
C5 C4 C9 O5 100.6(4) . . . . ?
C3 C4 C9 O5 -78.0(4) . . . . ?
C5 C4 C9 O6 -79.7(4) . . . . ?
C3 C4 C9 O6 101.8(3) . . . . ?
C6 C5 C10 O8 177.7(3) . . . . ?
C4 C5 C10 O8 0.9(4) . . . . ?
C6 C5 C10 O9 1.4(4) . . . . ?
C4 C5 C10 O9 -175.3(3) . . . . ?
O2 C7 O1 Zn3 131.4(3) . . . . ?
C2 C7 O1 Zn3 -55.2(4) . . . . ?
O9 Zn3 O1 C7 49.8(3) 3_556 . . . ?
O7 Zn3 O1 C7 -70.0(3) . . . . ?
O5 Zn3 O1 C7 -173.3(3) 2_545 . . . ?
O6 Zn3 O1 C7 -175.4(2) 2_545 . . . ?
C9 Zn3 O1 C7 -173.3(2) 2_545 . . . ?
O1 C7 O2 Zn2 11.7(4) . . . 3_455 ?
C2 C7 O2 Zn2 -161.90(19) . . . 3_455 ?
O4 C8 O3 Zn1 42.6(5) . . . . ?
C3 C8 O3 Zn1 -136.6(2) . . . . ?
O7 Zn1 O3 C8 153.7(3) . . . . ?
O7 Zn1 O3 C8 -26.3(3) 3 . . . ?
O1W Zn1 O3 C8 65.2(3) 3 . . . ?
O1W Zn1 O3 C8 -114.8(3) . . . . ?
O3 C8 O4 Zn2 0.4(5) . . . . ?
C3 C8 O4 Zn2 179.7(2) . . . . ?
O7 Zn2 O4 C8 -39.3(3) 3 . . . ?
O2W Zn2 O4 C8 144.6(3) . . . . ?
O2 Zn2 O4 C8 52.7(3) 3_455 . . . ?
O8 Zn2 O4 C8 -129.7(3) 4_565 . . . ?
O6 C9 O5 Zn3 2.7(3) . . . 2 ?
C4 C9 O5 Zn3 -177.5(2) . . . 2 ?
O5 C9 O6 Zn2 -85.5(3) . . . 4_566 ?
C4 C9 O6 Zn2 94.7(3) . . . 4_566 ?
Zn3 C9 O6 Zn2 -83.23(13) 2 . . 4_566 ?
O5 C9 O6 Zn3 -2.3(3) . . . 2 ?
C4 C9 O6 Zn3 178.0(3) . . . 2 ?
O9 Zn3 O7 Zn2 91.62(10) 3_556 . . 3 ?
O1 Zn3 O7 Zn2 -153.87(8) . . . 3 ?
O5 Zn3 O7 Zn2 -59.95(10) 2_545 . . 3 ?
O6 Zn3 O7 Zn2 -6.11(8) 2_545 . . 3 ?
C9 Zn3 O7 Zn2 -33.40(10) 2_545 . . 3 ?
O9 Zn3 O7 Zn1 -42.03(14) 3_556 . . . ?
O1 Zn3 O7 Zn1 72.48(12) . . . . ?
O5 Zn3 O7 Zn1 166.40(11) 2_545 . . . ?
O6 Zn3 O7 Zn1 -139.76(11) 2_545 . . . ?
C9 Zn3 O7 Zn1 -167.05(12) 2_545 . . . ?
O3 Zn1 O7 Zn3 147.90(11) 3 . . . ?
O3 Zn1 O7 Zn3 -32.10(11) . . . . ?
O1W Zn1 O7 Zn3 54.99(12) 3 . . . ?
O1W Zn1 O7 Zn3 -125.01(12) . . . . ?
O3 Zn1 O7 Zn2 20.67(11) 3 . . 3 ?
O3 Zn1 O7 Zn2 -159.33(11) . . . 3 ?
O1W Zn1 O7 Zn2 -72.24(11) 3 . . 3 ?
O1W Zn1 O7 Zn2 107.76(11) . . . 3 ?
O9 C10 O8 Zn2 -113.8(3) . . . 4_566 ?
C5 C10 O8 Zn2 70.2(4) . . . 4_566 ?
O8 C10 O9 Zn3 -9.8(4) . . . 3_556 ?
C5 C10 O9 Zn3 166.3(2) . . . 3_556 ?
